data_7059896
loop_
_publ_author_name
'Mboyi, Cl\`eve D.'
'Daher, Ahmad'
'Khirzada, Neelab'
'Devillers, Charles H.'
'Cattey, H\'el\`ene'
'Fleurat-Lessard, Paul'
'Roger, Julien'
'Hierso, Jean-Cyrille'

_publ_section_title
;
 Synthesis and structural characterisation of bulky heptaaromatic
 (hetero)aryl o-substituted s-aryltetrazines
;
_journal_issue 35
_journal_name_full 'New Journal of Chemistry'
_journal_page_first 15235
_journal_page_last 15243
_journal_paper_doi 10.1039/D0NJ02338H
_journal_volume 44
_journal_year 2020
_chemical_formula_moiety '2(C19 H13 N2)'
_chemical_formula_sum 'C38 H26 N4'
_chemical_formula_weight 538.63
_space_group_crystal_system monoclinic
_space_group_IT_number 15
_space_group_name_Hall '-C 2yc'
_space_group_name_H-M_alt 'C 1 2/c 1'
_symmetry_space_group_name_Hall '-C 2yc'
_atom_sites_solution_hydrogens geom
_atom_sites_solution_primary dual
_audit_update_record
;
2017-06-28 deposited with the CCDC.	2020-07-27 downloaded from the CCDC.
;
_cell_angle_alpha 90
_cell_angle_beta 92.909(3)
_cell_angle_gamma 90
_cell_formula_units_Z 8
_cell_length_a 36.798(3)
_cell_length_b 14.1747(11)
_cell_length_c 10.8322(8)
_cell_measurement_reflns_used 9839
_cell_measurement_temperature 100
_cell_measurement_theta_max 27.511
_cell_measurement_theta_min 2.838
_cell_volume 5642.8(8)
_computing_cell_refinement 'SAINT v8.37A (Bruker, 2015)'
_computing_data_collection 'APEX3 (Bruker, 2015)'
_computing_data_reduction 'SAINT v8.37A (Bruker, 2015)'
_computing_molecular_graphics 'Olex2 (Dolomanov et al., 2009)'
_computing_publication_material 'Olex2 (Dolomanov et al., 2009)'
_computing_structure_refinement 'ShelXL (Sheldrick, 2015)'
_computing_structure_solution 'ShelXT (Sheldrick, 2015)'
_diffrn_ambient_temperature 100.0
_diffrn_detector_area_resol_mean '1024 x 1024'
_diffrn_detector_type 'Photon 100'
_diffrn_measured_fraction_theta_full 0.991
_diffrn_measured_fraction_theta_max 0.987
_diffrn_measurement_device '\k-geometry diffractometer triump Mo'
_diffrn_measurement_device_type 'Bruker D8 VENTURE'
_diffrn_measurement_method '\f and \w scans''
_diffrn_radiation_monochromator 'TRIUMPH curved crystal'
_diffrn_radiation_type MoK\a
_diffrn_radiation_wavelength 0.71073
_diffrn_reflns_av_R_equivalents 0.0446
_diffrn_reflns_av_unetI/netI 0.0274
_diffrn_reflns_Laue_measured_fraction_full 0.991
_diffrn_reflns_Laue_measured_fraction_max 0.987
_diffrn_reflns_limit_h_max 47
_diffrn_reflns_limit_h_min -47
_diffrn_reflns_limit_k_max 18
_diffrn_reflns_limit_k_min -18
_diffrn_reflns_limit_l_max 12
_diffrn_reflns_limit_l_min -14
_diffrn_reflns_number 63449
_diffrn_reflns_point_group_measured_fraction_full 0.991
_diffrn_reflns_point_group_measured_fraction_max 0.987
_diffrn_reflns_theta_full 25.242
_diffrn_reflns_theta_max 27.561
_diffrn_reflns_theta_min 2.874
_diffrn_source 'X-ray tube'
_exptl_absorpt_coefficient_mu 0.075
_exptl_absorpt_correction_T_max 0.7456
_exptl_absorpt_correction_T_min 0.6965
_exptl_absorpt_correction_type multi-scan
_exptl_absorpt_process_details
'SADABS-2016/2 (Bruker,2016/2) was used for absorption correction. wR2(int) was 0.0591 before and 0.0539 after correction. The Ratio of minimum to maximum transmission is 0.9341. The \l/2 correction factor is Not present.'
_exptl_crystal_colour red
_exptl_crystal_colour_primary red
_exptl_crystal_density_diffrn 1.268
_exptl_crystal_description prism
_exptl_crystal_F_000 2256
_exptl_crystal_size_max 0.35
_exptl_crystal_size_mid 0.3
_exptl_crystal_size_min 0.15
_refine_diff_density_max 0.303
_refine_diff_density_min -0.336
_refine_diff_density_rms 0.062
_refine_ls_extinction_method none
_refine_ls_goodness_of_fit_ref 1.111
_refine_ls_hydrogen_treatment constr
_refine_ls_matrix_type full
_refine_ls_number_parameters 379
_refine_ls_number_reflns 6444
_refine_ls_number_restraints 0
_refine_ls_restrained_S_all 1.111
_refine_ls_R_factor_all 0.0791
_refine_ls_R_factor_gt 0.0648
_refine_ls_shift/su_max 0.000
_refine_ls_shift/su_mean 0.000
_refine_ls_structure_factor_coef Fsqd
_refine_ls_weighting_details 'w=1/[\s^2^(Fo^2^)+(0.0531P)^2^+14.7264P] where P=(Fo^2^+2Fc^2^)/3'
_refine_ls_weighting_scheme calc
_refine_ls_wR_factor_gt 0.1484
_refine_ls_wR_factor_ref 0.1549
_reflns_Friedel_coverage 0.000
_reflns_number_gt 5331
_reflns_number_total 6444
_reflns_threshold_expression 'I > 2\s(I)'
_cod_data_source_file d0nj02338h2.cif
_cod_data_source_block Compound_5a
_cod_depositor_comments 'Adding full bibliography for 7059892--7059896.cif.'
_cod_original_cell_volume 5642.9(8)
_cod_database_code 7059896
_shelx_space_group_comment
;
The symmetry employed for this shelxl refinement is uniquely defined
by the following loop, which should always be used as a source of
symmetry information in preference to the above space-group names.
They are only intended as comments.
;
_olex2_refinement_description
;
1. Fixed Uiso
 At 1.2 times of:
  All C(H) groups
2.a Aromatic/amide H refined with riding coordinates:
 C4(H4), C5(H5), C6(H6), C8(H8), C9(H9), C10(H10), C11(H11), C12(H12),
 C15(H15), C16(H16), C17(H17), C18(H18), C19(H19), C23(H23), C24(H24), C25(H25),
  C28(H28), C29(H29), C30(H30), C31(H31), C32(H32), C34(H34), C35(H35),
 C36(H36), C37(H37), C38(H38)
;
_olex2_diffrn_ambient_temperature_device 'Oxford Cryosystems'
_olex2_exptl_crystal_mounting_method 'The crystal was mounted on a mylar loop with oil'
_olex2_submission_special_instructions 'No special instructions were received'

loop_
_space_group_symop_operation_xyz
'x, y, z'
'-x, y, -z+1/2'
'x+1/2, y+1/2, z'
'-x+1/2, y+1/2, -z+1/2'
'-x, -y, -z'
'x, -y, z-1/2'
'-x+1/2, -y+1/2, -z'
'x+1/2, -y+1/2, z-1/2'

loop_
_atom_site_label
_atom_site_type_symbol
_atom_site_fract_x
_atom_site_fract_y
_atom_site_fract_z
_atom_site_U_iso_or_equiv
_atom_site_adp_type
_atom_site_occupancy
_atom_site_site_symmetry_order
_atom_site_calc_flag
_atom_site_refinement_flags_posn
_atom_site_refinement_flags_adp
_atom_site_refinement_flags_occupancy
_atom_site_disorder_assembly
_atom_site_disorder_group
C1 C 0.46508(5) 0.74981(13) 0.74476(17) 0.0128(4) Uani 1 1 d . . . . .
N1 N 0.48198(4) 0.66572(11) 0.74818(15) 0.0151(3) Uani 1 1 d . . . . .
C2 C 0.42463(5) 0.74862(14) 0.73811(18) 0.0139(4) Uani 1 1 d . . . . .
N2 N 0.48189(4) 0.83384(12) 0.74650(16) 0.0157(3) Uani 1 1 d . . . . .
C3 C 0.40528(5) 0.79917(14) 0.82513(18) 0.0153(4) Uani 1 1 d . . . . .
C4 C 0.36730(5) 0.79485(15) 0.81832(19) 0.0186(4) Uani 1 1 d . . . . .
H4 H 0.3539 0.8296 0.8756 0.022 Uiso 1 1 calc R . . . .
C5 C 0.34894(6) 0.74041(15) 0.7289(2) 0.0206(4) Uani 1 1 d . . . . .
H5 H 0.3231 0.7368 0.7264 0.025 Uiso 1 1 calc R . . . .
C6 C 0.36828(5) 0.69129(15) 0.64329(19) 0.0182(4) Uani 1 1 d . . . . .
H6 H 0.3555 0.6545 0.5819 0.022 Uiso 1 1 calc R . . . .
C7 C 0.40621(5) 0.69503(14) 0.64577(17) 0.0142(4) Uani 1 1 d . . . . .
C8 C 0.44989(6) 0.81116(16) 1.0076(2) 0.0218(4) Uani 1 1 d . . . . .
H8 H 0.4553 0.7461 0.9986 0.026 Uiso 1 1 calc R . . . .
C9 C 0.46768(7) 0.86296(18) 1.1004(2) 0.0288(5) Uani 1 1 d . . . . .
H9 H 0.4856 0.8335 1.1536 0.035 Uiso 1 1 calc R . . . .
C10 C 0.45955(7) 0.95774(18) 1.1166(2) 0.0343(6) Uani 1 1 d . . . . .
H10 H 0.4716 0.9931 1.1809 0.041 Uiso 1 1 calc R . . . .
C11 C 0.43347(7) 1.00036(17) 1.0374(2) 0.0310(5) Uani 1 1 d . . . . .
H11 H 0.4277 1.0652 1.0475 0.037 Uiso 1 1 calc R . . . .
C12 C 0.41583(6) 0.94846(16) 0.9438(2) 0.0236(5) Uani 1 1 d . . . . .
H12 H 0.3979 0.9779 0.8905 0.028 Uiso 1 1 calc R . . . .
C13 C 0.42409(5) 0.85373(14) 0.92710(18) 0.0169(4) Uani 1 1 d . . . . .
C14 C 0.42544(5) 0.64415(14) 0.54788(18) 0.0155(4) Uani 1 1 d . . . . .
C15 C 0.41818(6) 0.54882(15) 0.5266(2) 0.0210(4) Uani 1 1 d . . . . .
H15 H 0.4014 0.5168 0.5757 0.025 Uiso 1 1 calc R . . . .
C16 C 0.43520(6) 0.50028(17) 0.4344(2) 0.0273(5) Uani 1 1 d . . . . .
H16 H 0.4301 0.4353 0.4207 0.033 Uiso 1 1 calc R . . . .
C17 C 0.45957(7) 0.54667(18) 0.3623(2) 0.0317(6) Uani 1 1 d . . . . .
H17 H 0.4713 0.5137 0.2992 0.038 Uiso 1 1 calc R . . . .
C18 C 0.46674(7) 0.64239(18) 0.3833(2) 0.0301(5) Uani 1 1 d . . . . .
H18 H 0.4835 0.6745 0.3341 0.036 Uiso 1 1 calc R . . . .
C19 C 0.44969(6) 0.69055(16) 0.4749(2) 0.0219(4) Uani 1 1 d . . . . .
H19 H 0.4546 0.7557 0.4880 0.026 Uiso 1 1 calc R . . . .
N3 N 0.23809(5) 0.22210(12) 0.61118(16) 0.0198(4) Uani 1 1 d . . . . .
N4 N 0.23777(5) 0.31322(12) 0.58244(16) 0.0202(4) Uani 1 1 d . . . . .
C20 C 0.24963(5) 0.33843(14) 0.47234(17) 0.0141(4) Uani 1 1 d . . . . .
C21 C 0.25055(5) 0.44136(14) 0.44421(18) 0.0150(4) Uani 1 1 d . . . . .
C22 C 0.27770(5) 0.49769(14) 0.50303(18) 0.0154(4) Uani 1 1 d . . . . .
C23 C 0.27739(6) 0.59464(14) 0.48080(19) 0.0185(4) Uani 1 1 d . . . . .
H23 H 0.2952 0.6335 0.5218 0.022 Uiso 1 1 calc R . . . .
C24 C 0.25143(6) 0.63523(15) 0.39980(19) 0.0199(4) Uani 1 1 d . . . . .
H24 H 0.2517 0.7012 0.3845 0.024 Uiso 1 1 calc R . . . .
C25 C 0.22505(6) 0.57867(15) 0.34155(19) 0.0193(4) Uani 1 1 d . . . . .
H25 H 0.2073 0.6064 0.2860 0.023 Uiso 1 1 calc R . . . .
C26 C 0.22410(5) 0.48160(14) 0.36312(18) 0.0163(4) Uani 1 1 d . . . . .
C27 C 0.30769(5) 0.45624(14) 0.58371(18) 0.0160(4) Uani 1 1 d . . . . .
C28 C 0.32998(6) 0.38510(15) 0.53860(19) 0.0187(4) Uani 1 1 d . . . . .
H28 H 0.3250 0.3606 0.4579 0.022 Uiso 1 1 calc R . . . .
C29 C 0.35925(6) 0.35017(15) 0.6108(2) 0.0226(5) Uani 1 1 d . . . . .
H29 H 0.3741 0.3018 0.5795 0.027 Uiso 1 1 calc R . . . .
C30 C 0.36673(6) 0.38598(15) 0.7286(2) 0.0224(5) Uani 1 1 d . . . . .
H30 H 0.3868 0.3624 0.7781 0.027 Uiso 1 1 calc R . . . .
C31 C 0.34490(6) 0.45615(16) 0.7738(2) 0.0219(4) Uani 1 1 d . . . . .
H31 H 0.3500 0.4806 0.8545 0.026 Uiso 1 1 calc R . . . .
C32 C 0.31550(6) 0.49128(15) 0.70208(19) 0.0187(4) Uani 1 1 d . . . . .
H32 H 0.3007 0.5394 0.7341 0.022 Uiso 1 1 calc R . . . .
C33 C 0.19448(5) 0.42654(14) 0.29687(18) 0.0165(4) Uani 1 1 d . . . . .
C34 C 0.19992(7) 0.3879(2) 0.1823(2) 0.0354(6) Uani 1 1 d . . . . .
H34 H 0.2234 0.3910 0.1496 0.042 Uiso 1 1 calc R . . . .
C35 C 0.17159(7) 0.3444(2) 0.1142(2) 0.0370(6) Uani 1 1 d . . . . .
H35 H 0.1757 0.3184 0.0353 0.044 Uiso 1 1 calc R . . . .
C36 C 0.13749(6) 0.33918(16) 0.1612(2) 0.0247(5) Uani 1 1 d . . . . .
H36 H 0.1180 0.3097 0.1149 0.030 Uiso 1 1 calc R . . . .
C37 C 0.13182(6) 0.37701(18) 0.2758(2) 0.0297(5) Uani 1 1 d . . . . .
H37 H 0.1085 0.3729 0.3089 0.036 Uiso 1 1 calc R . . . .
C38 C 0.16014(6) 0.42125(18) 0.3431(2) 0.0274(5) Uani 1 1 d . . . . .
H38 H 0.1559 0.4481 0.4214 0.033 Uiso 1 1 calc R . . . .

loop_
_atom_site_aniso_label
_atom_site_aniso_U_11
_atom_site_aniso_U_22
_atom_site_aniso_U_33
_atom_site_aniso_U_23
_atom_site_aniso_U_13
_atom_site_aniso_U_12
C1 0.0146(9) 0.0141(9) 0.0094(8) 0.0006(7) -0.0013(7) 0.0005(7)
N1 0.0134(8) 0.0137(8) 0.0180(8) 0.0004(6) -0.0011(6) -0.0003(6)
C2 0.0136(9) 0.0134(9) 0.0145(9) 0.0030(7) 0.0001(7) 0.0008(7)
N2 0.0139(8) 0.0145(8) 0.0185(8) 0.0006(6) 0.0011(6) 0.0007(6)
C3 0.0161(9) 0.0150(10) 0.0147(9) 0.0027(7) -0.0007(7) 0.0008(7)
C4 0.0167(10) 0.0221(11) 0.0172(10) 0.0013(8) 0.0027(8) 0.0037(8)
C5 0.0118(9) 0.0267(11) 0.0233(11) 0.0027(9) -0.0005(8) 0.0008(8)
C6 0.0150(9) 0.0227(10) 0.0165(10) 0.0005(8) -0.0039(7) -0.0019(8)
C7 0.0154(9) 0.0143(9) 0.0129(9) 0.0022(7) -0.0005(7) 0.0010(7)
C8 0.0254(11) 0.0195(10) 0.0203(10) -0.0040(8) -0.0012(8) 0.0039(8)
C9 0.0297(12) 0.0329(13) 0.0225(11) -0.0075(10) -0.0103(9) 0.0041(10)
C10 0.0384(14) 0.0330(13) 0.0305(13) -0.0159(11) -0.0093(11) -0.0049(11)
C11 0.0402(14) 0.0189(11) 0.0341(13) -0.0088(10) 0.0026(11) -0.0012(10)
C12 0.0291(12) 0.0212(11) 0.0208(11) 0.0008(8) 0.0028(9) 0.0037(9)
C13 0.0171(9) 0.0189(10) 0.0152(9) 0.0000(8) 0.0045(7) -0.0003(8)
C14 0.0134(9) 0.0183(10) 0.0143(9) -0.0014(7) -0.0034(7) 0.0020(7)
C15 0.0219(10) 0.0202(11) 0.0206(10) -0.0009(8) -0.0032(8) -0.0022(8)
C16 0.0297(12) 0.0204(11) 0.0311(12) -0.0099(9) -0.0038(10) 0.0035(9)
C17 0.0325(13) 0.0318(13) 0.0315(13) -0.0162(10) 0.0079(10) 0.0021(10)
C18 0.0311(12) 0.0312(13) 0.0295(12) -0.0098(10) 0.0161(10) -0.0069(10)
C19 0.0252(11) 0.0200(11) 0.0209(11) -0.0033(8) 0.0046(8) -0.0023(9)
N3 0.0294(10) 0.0151(8) 0.0153(8) -0.0005(7) 0.0049(7) -0.0011(7)
N4 0.0293(10) 0.0147(8) 0.0169(9) 0.0003(7) 0.0039(7) 0.0002(7)
C20 0.0130(9) 0.0163(9) 0.0127(9) -0.0006(7) -0.0022(7) -0.0016(7)
C21 0.0189(9) 0.0129(9) 0.0134(9) 0.0001(7) 0.0032(7) 0.0003(7)
C22 0.0166(9) 0.0166(10) 0.0132(9) -0.0003(7) 0.0008(7) -0.0009(7)
C23 0.0197(10) 0.0157(10) 0.0200(10) -0.0019(8) -0.0005(8) -0.0030(8)
C24 0.0230(10) 0.0150(10) 0.0216(10) 0.0022(8) 0.0002(8) 0.0005(8)
C25 0.0195(10) 0.0190(10) 0.0190(10) 0.0041(8) -0.0024(8) 0.0026(8)
C26 0.0171(9) 0.0168(10) 0.0150(9) 0.0008(7) 0.0019(7) 0.0003(8)
C27 0.0166(9) 0.0152(9) 0.0160(9) 0.0025(7) -0.0011(7) -0.0035(7)
C28 0.0221(10) 0.0173(10) 0.0164(10) -0.0018(8) -0.0029(8) -0.0009(8)
C29 0.0237(11) 0.0171(10) 0.0268(11) 0.0003(9) -0.0019(9) 0.0023(8)
C30 0.0223(11) 0.0210(11) 0.0230(11) 0.0052(9) -0.0076(8) 0.0002(8)
C31 0.0240(11) 0.0245(11) 0.0165(10) 0.0013(8) -0.0045(8) -0.0035(9)
C32 0.0203(10) 0.0185(10) 0.0172(10) -0.0002(8) 0.0014(8) 0.0004(8)
C33 0.0179(9) 0.0147(9) 0.0164(9) 0.0031(8) -0.0033(7) 0.0001(8)
C34 0.0240(12) 0.0478(16) 0.0350(14) -0.0210(12) 0.0073(10) -0.0121(11)
C35 0.0358(14) 0.0462(16) 0.0290(13) -0.0180(12) 0.0025(11) -0.0133(12)
C36 0.0239(11) 0.0209(11) 0.0280(12) 0.0032(9) -0.0108(9) -0.0047(9)
C37 0.0170(10) 0.0379(14) 0.0342(13) -0.0001(11) 0.0011(9) -0.0060(9)
C38 0.0223(11) 0.0387(14) 0.0213(11) -0.0036(10) 0.0021(9) -0.0054(10)

loop_
_atom_type_symbol
_atom_type_description
_atom_type_scat_dispersion_real
_atom_type_scat_dispersion_imag
_atom_type_scat_source
C C 0.0033 0.0016 'International Tables Vol C Tables 4.2.6.8 and 6.1.1.4'
H H 0.0000 0.0000 'International Tables Vol C Tables 4.2.6.8 and 6.1.1.4'
N N 0.0061 0.0033 'International Tables Vol C Tables 4.2.6.8 and 6.1.1.4'

loop_
_geom_angle_atom_site_label_1
_geom_angle_atom_site_label_2
_geom_angle_atom_site_label_3
_geom_angle
_geom_angle_site_symmetry_1
_geom_angle_site_symmetry_3
_geom_angle_publ_flag
N1 C1 C2 116.88(17) . . ?
N2 C1 N1 125.07(17) . . ?
N2 C1 C2 118.06(17) . . ?
N1 N1 C1 117.51(11) 2_656 . ?
C3 C2 C1 120.10(17) . . ?
C7 C2 C1 119.13(17) . . ?
C7 C2 C3 120.75(18) . . ?
N2 N2 C1 117.40(11) 2_656 . ?
C2 C3 C13 121.98(17) . . ?
C4 C3 C2 118.78(18) . . ?
C4 C3 C13 119.19(18) . . ?
C3 C4 H4 119.6 . . ?
C5 C4 C3 120.78(19) . . ?
C5 C4 H4 119.6 . . ?
C4 C5 H5 120.0 . . ?
C6 C5 C4 119.90(19) . . ?
C6 C5 H5 120.0 . . ?
C5 C6 H6 119.5 . . ?
C5 C6 C7 121.03(19) . . ?
C7 C6 H6 119.5 . . ?
C2 C7 C14 122.67(17) . . ?
C6 C7 C2 118.73(18) . . ?
C6 C7 C14 118.58(17) . . ?
C9 C8 H8 119.7 . . ?
C9 C8 C13 120.5(2) . . ?
C13 C8 H8 119.7 . . ?
C8 C9 H9 119.7 . . ?
C8 C9 C10 120.5(2) . . ?
C10 C9 H9 119.7 . . ?
C9 C10 H10 120.4 . . ?
C9 C10 C11 119.2(2) . . ?
C11 C10 H10 120.4 . . ?
C10 C11 H11 119.9 . . ?
C12 C11 C10 120.2(2) . . ?
C12 C11 H11 119.9 . . ?
C11 C12 H12 119.7 . . ?
C11 C12 C13 120.7(2) . . ?
C13 C12 H12 119.7 . . ?
C8 C13 C3 121.02(18) . . ?
C12 C13 C3 120.08(19) . . ?
C12 C13 C8 118.90(19) . . ?
C15 C14 C7 119.53(18) . . ?
C19 C14 C7 121.21(18) . . ?
C19 C14 C15 119.23(19) . . ?
C14 C15 H15 119.7 . . ?
C16 C15 C14 120.7(2) . . ?
C16 C15 H15 119.7 . . ?
C15 C16 H16 120.0 . . ?
C17 C16 C15 119.9(2) . . ?
C17 C16 H16 120.0 . . ?
C16 C17 H17 120.3 . . ?
C16 C17 C18 119.5(2) . . ?
C18 C17 H17 120.3 . . ?
C17 C18 H18 119.8 . . ?
C19 C18 C17 120.5(2) . . ?
C19 C18 H18 119.8 . . ?
C14 C19 H19 119.9 . . ?
C18 C19 C14 120.3(2) . . ?
C18 C19 H19 119.9 . . ?
N4 N3 C20 117.58(17) . 7_556 ?
N3 N4 C20 117.95(17) . . ?
N3 C20 C21 118.42(17) 7_556 . ?
N4 C20 N3 124.47(18) . 7_556 ?
N4 C20 C21 117.05(17) . . ?
C22 C21 C20 119.07(17) . . ?
C26 C21 C20 120.33(18) . . ?
C26 C21 C22 120.57(18) . . ?
C21 C22 C27 121.94(18) . . ?
C23 C22 C21 118.80(18) . . ?
C23 C22 C27 119.20(18) . . ?
C22 C23 H23 119.5 . . ?
C24 C23 C22 121.09(19) . . ?
C24 C23 H23 119.5 . . ?
C23 C24 H24 120.3 . . ?
C25 C24 C23 119.44(19) . . ?
C25 C24 H24 120.3 . . ?
C24 C25 H25 119.5 . . ?
C24 C25 C26 121.10(19) . . ?
C26 C25 H25 119.5 . . ?
C21 C26 C33 123.76(18) . . ?
C25 C26 C21 118.98(18) . . ?
C25 C26 C33 117.26(18) . . ?
C28 C27 C22 120.45(18) . . ?
C32 C27 C22 120.72(18) . . ?
C32 C27 C28 118.71(18) . . ?
C27 C28 H28 119.7 . . ?
C29 C28 C27 120.68(19) . . ?
C29 C28 H28 119.7 . . ?
C28 C29 H29 120.0 . . ?
C30 C29 C28 119.9(2) . . ?
C30 C29 H29 120.0 . . ?
C29 C30 H30 120.1 . . ?
C31 C30 C29 119.79(19) . . ?
C31 C30 H30 120.1 . . ?
C30 C31 H31 119.7 . . ?
C30 C31 C32 120.5(2) . . ?
C32 C31 H31 119.7 . . ?
C27 C32 C31 120.3(2) . . ?
C27 C32 H32 119.8 . . ?
C31 C32 H32 119.8 . . ?
C34 C33 C26 120.23(19) . . ?
C34 C33 C38 118.7(2) . . ?
C38 C33 C26 120.76(19) . . ?
C33 C34 H34 119.5 . . ?
C33 C34 C35 120.9(2) . . ?
C35 C34 H34 119.5 . . ?
C34 C35 H35 120.0 . . ?
C36 C35 C34 119.9(2) . . ?
C36 C35 H35 120.0 . . ?
C35 C36 H36 120.2 . . ?
C37 C36 C35 119.6(2) . . ?
C37 C36 H36 120.2 . . ?
C36 C37 H37 119.9 . . ?
C36 C37 C38 120.3(2) . . ?
C38 C37 H37 119.9 . . ?
C33 C38 C37 120.5(2) . . ?
C33 C38 H38 119.7 . . ?
C37 C38 H38 119.7 . . ?

loop_
_geom_bond_atom_site_label_1
_geom_bond_atom_site_label_2
_geom_bond_distance
_geom_bond_site_symmetry_2
_geom_bond_publ_flag
C1 N1 1.344(2) . ?
C1 C2 1.487(3) . ?
C1 N2 1.342(2) . ?
N1 N1 1.325(3) 2_656 ?
C2 C3 1.406(3) . ?
C2 C7 1.403(3) . ?
N2 N2 1.332(3) 2_656 ?
C3 C4 1.397(3) . ?
C3 C13 1.490(3) . ?
C4 H4 0.9500 . ?
C4 C5 1.387(3) . ?
C5 H5 0.9500 . ?
C5 C6 1.385(3) . ?
C6 H6 0.9500 . ?
C6 C7 1.396(3) . ?
C7 C14 1.490(3) . ?
C8 H8 0.9500 . ?
C8 C9 1.383(3) . ?
C8 C13 1.394(3) . ?
C9 H9 0.9500 . ?
C9 C10 1.389(4) . ?
C10 H10 0.9500 . ?
C10 C11 1.392(4) . ?
C11 H11 0.9500 . ?
C11 C12 1.387(3) . ?
C12 H12 0.9500 . ?
C12 C13 1.391(3) . ?
C14 C15 1.394(3) . ?
C14 C19 1.388(3) . ?
C15 H15 0.9500 . ?
C15 C16 1.388(3) . ?
C16 H16 0.9500 . ?
C16 C17 1.384(4) . ?
C17 H17 0.9500 . ?
C17 C18 1.399(3) . ?
C18 H18 0.9500 . ?
C18 C19 1.382(3) . ?
C19 H19 0.9500 . ?
N3 N4 1.328(2) . ?
N3 C20 1.342(3) 7_556 ?
N4 C20 1.339(3) . ?
C20 N3 1.342(3) 7_556 ?
C20 C21 1.491(3) . ?
C21 C22 1.406(3) . ?
C21 C26 1.399(3) . ?
C22 C23 1.395(3) . ?
C22 C27 1.493(3) . ?
C23 H23 0.9500 . ?
C23 C24 1.389(3) . ?
C24 H24 0.9500 . ?
C24 C25 1.386(3) . ?
C25 H25 0.9500 . ?
C25 C26 1.396(3) . ?
C26 C33 1.494(3) . ?
C27 C28 1.403(3) . ?
C27 C32 1.391(3) . ?
C28 H28 0.9500 . ?
C28 C29 1.390(3) . ?
C29 H29 0.9500 . ?
C29 C30 1.388(3) . ?
C30 H30 0.9500 . ?
C30 C31 1.384(3) . ?
C31 H31 0.9500 . ?
C31 C32 1.392(3) . ?
C32 H32 0.9500 . ?
C33 C34 1.380(3) . ?
C33 C38 1.385(3) . ?
C34 H34 0.9500 . ?
C34 C35 1.391(3) . ?
C35 H35 0.9500 . ?
C35 C36 1.380(3) . ?
C36 H36 0.9500 . ?
C36 C37 1.377(3) . ?
C37 H37 0.9500 . ?
C37 C38 1.391(3) . ?
C38 H38 0.9500 . ?
